data_2008488
loop_
_publ_author_name
'Tamura, Masana'
'Kajikawa, Yuji'
'Azuma, Nagao'
'Tani, Hiroyuki'
'Tajima, Kunihiko'
'Kanaori, Kenji'
'Makino, Keisuke'
'Takayama, Toshio'

_publ_section_title
;
 [1,3-Bis(pyridine-2-carboxamido)propane]palladium(II) monohydrate and
 its nickel(II) analogue
;
_journal_issue 5
_journal_name_full 'Acta Crystallographica Section C'
_journal_page_first 719
_journal_page_last 722
_journal_paper_doi 10.1107/S0108270198016412
_journal_volume 55
_journal_year 1999
_chemical_formula_iupac '[Pd (C15 H14 N4 O2)], H2 O'
_chemical_formula_moiety 'C15 H16 N4 O3 Pd1 '
_chemical_formula_structural 'C15 H16 N4 O3 Pd1 '
_chemical_formula_sum 'C15 H16 N4 O3 Pd'
_chemical_formula_weight 406.72
_space_group_IT_number 2
_symmetry_cell_setting triclinic
_symmetry_space_group_name_Hall '-P 1'
_symmetry_space_group_name_H-M 'P -1'
_audit_creation_method 'from TEXRAY.INF file'
_cell_angle_alpha 100.760(10)
_cell_angle_beta 97.530(10)
_cell_angle_gamma 115.330(10)
_cell_formula_units_Z 2
_cell_length_a 10.762(2)
_cell_length_b 10.960(2)
_cell_length_c 7.1600(10)
_cell_measurement_reflns_used 24
_cell_measurement_temperature 298.2
_cell_measurement_theta_max 13.0
_cell_measurement_theta_min 12.8
_cell_volume 728.5(2)
_computing_cell_refinement 'MSC/AFC Diffractometer Control Software'
_computing_data_collection
;
MSC/AFC Diffractometer Control Software
(Molecular Structure Corporation, 1993)
;
_computing_data_reduction 'TEXSAN (Molecular Structure Corporation, 1995)'
_computing_molecular_graphics TEXSAN
_computing_publication_material TEXSAN
_computing_structure_refinement TEXSAN
_computing_structure_solution TEXSAN
_diffrn_ambient_temperature 298.2
_diffrn_measurement_device_type 'Rigaku AFC-5R'
_diffrn_measurement_method \w-2\q
_diffrn_radiation_monochromator graphite
_diffrn_radiation_source 'Rigaku rotating anode'
_diffrn_radiation_type 'Mo K\a'
_diffrn_radiation_wavelength 0.7107
_diffrn_reflns_av_R_equivalents 0.015
_diffrn_reflns_av_sigmaI/netI 0.000
_diffrn_reflns_limit_h_max 13
_diffrn_reflns_limit_h_min 0
_diffrn_reflns_limit_k_max 12
_diffrn_reflns_limit_k_min -14
_diffrn_reflns_limit_l_max 9
_diffrn_reflns_limit_l_min -9
_diffrn_reflns_number 3523
_diffrn_reflns_reduction_process 'Lp corrections applied'
_diffrn_reflns_theta_max 27.5
_diffrn_reflns_theta_min 2.35
_diffrn_standards_decay_% 1.26
_diffrn_standards_interval_count 150
_diffrn_standards_number 3
_exptl_absorpt_coefficient_mu 1.276
_exptl_absorpt_correction_T_max 0.826
_exptl_absorpt_correction_T_min 0.676
_exptl_absorpt_correction_type '\y scan'
_exptl_absorpt_process_details '(North et al., 1968)'
_exptl_crystal_colour yellow
_exptl_crystal_density_diffrn 1.854
_exptl_crystal_density_method 'not measured'
_exptl_crystal_description prismatic
_exptl_crystal_F_000 408.00
_exptl_crystal_size_max 0.25
_exptl_crystal_size_mid 0.25
_exptl_crystal_size_min 0.15
_refine_diff_density_max 0.94
_refine_diff_density_min -0.97
_refine_ls_extinction_coef 0.0781
_refine_ls_extinction_method 'Zachariasen (1967) type 2, Gaussian isotropic'
_refine_ls_goodness_of_fit_ref 1.570
_refine_ls_hydrogen_treatment mixed
_refine_ls_matrix_type full
_refine_ls_number_parameters 217
_refine_ls_number_reflns 2807
_refine_ls_number_restraints 0
_refine_ls_R_factor_gt 0.032
_refine_ls_shift/esd_max 0.0001
_refine_ls_structure_factor_coef F
_refine_ls_weighting_details 'w = 1/\s^2^(Fo)'
_refine_ls_weighting_scheme sigma
_refine_ls_wR_factor_ref 0.035
_reflns_number_gt 2807
_reflns_number_total 3344
_reflns_threshold_expression I>3\s(I)
_cod_data_source_file oa1076.cif
_cod_data_source_block I
_cod_original_formula_sum 'C15 H16 N4 O3 Pd1 '
_cod_database_code 2008488

loop_
_symmetry_equiv_pos_as_xyz
'  +x,  +y,  +z'
'  -x,  -y,  -z'

loop_
_atom_site_aniso_label
_atom_site_aniso_U_11
_atom_site_aniso_U_22
_atom_site_aniso_U_33
_atom_site_aniso_U_12
_atom_site_aniso_U_13
_atom_site_aniso_U_23
Pd .0235(2) .0256(2) .0404(2) .01290(10) .00530(10) .00800(10)
O1 .068(2) .0290(10) .095(2) .0170(10) .0110(10) .0210(10)
O2 .0260(10) .054(2) .106(2) .0130(10) .0120(10) .0050(10)
O3 .052(2) .059(2) .116(3) .029(2) .026(2) .027(2)
N1 .0280(10) .0320(10) .0370(10) .0120(10) .0040(10) .0080(10)
N2 .0360(10) .0310(10) .059(2) .0200(10) .0080(10) .0140(10)
N3 .0280(10) .0340(10) .070(2) .0190(10) .0060(10) .0080(10)
N4 .0280(10) .0270(10) .0440(10) .0120(10) .0070(10) .0080(10)
C1 .035(2) .034(2) .036(2) .0110(10) .0050(10) .0100(10)
C2 .030(2) .040(2) .065(2) .0160(10) .0070(10) .010(2)
C3 .033(2) .058(2) .081(3) .024(2) .008(2) .011(2)
C4 .030(2) .055(2) .078(3) .009(2) .014(2) .013(2)
C5 .038(2) .040(2) .062(2) .0060(10) .008(2) .014(2)
C6 .047(2) .034(2) .048(2) .0190(10) .0060(10) .0110(10)
C7 .057(3) .046(2) .101(4) .038(2) .010(2) .014(2)
C8 .057(4) .080(4) .57(2) .053(3) .114(7) .170(8)
C9 .041(2) .062(3) .122(4) .039(2) -.002(2) .001(3)
C10 .0270(10) .043(2) .056(2) .0180(10) .0080(10) .0050(10)
C11 .0280(10) .035(2) .040(2) .0120(10) .0070(10) .0090(10)
C12 .035(2) .033(2) .072(2) .0190(10) .0100(10) .0120(10)
C13 .049(2) .036(2) .080(3) .024(2) .008(2) .014(2)
C14 .052(2) .035(2) .075(3) .020(2) .007(2) .016(2)
C15 .034(2) .035(2) .063(2) .0080(10) .0080(10) .013(2)

loop_
_atom_site_label
_atom_site_fract_x
_atom_site_fract_y
_atom_site_fract_z
_atom_site_U_iso_or_equiv
_atom_site_thermal_displace_type
_atom_site_calc_flag
_atom_site_calc_attached_atom
_atom_site_occupancy
Pd .452170(10) .026460(10) .246320(10) .02960(10) Uani . . 1.000
O1 .6598(4) .4473(3) .3136(5) .0660(10) Uani . . 1.000
O2 .0361(3) -.2584(3) .1372(5) .0670(10) Uani . . 1.000
O3 .2093(4) .2694(4) .7341(7) .073(2) Uani . . 1.000
N1 .6707(3) .1278(3) .3079(4) .0340(10) Uani . . 1.000
N2 .4865(3) .2225(3) .2744(5) .0410(10) Uani . . 1.000
N3 .2433(3) -.0532(3) .1928(5) .0440(10) Uani . . 1.000
N4 .3957(3) -.1839(3) .2065(4) .0340(10) Uani . . 1.000
C1 .7228(4) .2637(4) .3101(5) .0370(10) Uani . . 1.000
C2 .7634(4) .0780(4) .3404(6) .0460(10) Uani . . 1.000
C3 .9068(4) .1592(5) .3695(7) .058(2) Uani . . 1.000
C4 .9597(4) .2955(5) .3612(7) .059(2) Uani . . 1.000
C5 .8643(4) .3487(4) .3325(7) .0520(10) Uani . . 1.000
C6 .6178(4) .3198(4) .2965(6) .0440(10) Uani . . 1.000
C7 .3773(5) .2688(5) .2641(8) .065(2) Uani . . 1.000
C8 .2384(7) .1609(7) .197(2) .213(7) Uani . . 1.000
C9 .1669(5) .0296(5) .1883(9) .076(2) Uani . . 1.000
C10 .1669(4) -.1894(4) .1686(6) .0430(10) Uani . . 1.000
C11 .2556(4) -.2642(4) .1782(5) .0350(10) Uani . . 1.000
C12 .4773(4) -.2492(4) .2037(7) .0460(10) Uani . . 1.000
C13 .4230(5) -.3915(4) .1825(7) .055(2) Uani . . 1.000
C14 .2806(5) -.4712(4) .1590(7) .055(2) Uani . . 1.000
C15 .1959(4) -.4062(4) .1560(6) .0480(10) Uani . . 1.000
H1 .72852 -.01703 .34353 .05526 Uiso . . 1.000
H2 .96926 .12070 .39528 .06985 Uiso . . 1.000
H3 1.05798 .35184 .37453 .07076 Uiso . . 1.000
H4 .89704 .44342 .32861 .06198 Uiso . . 1.000
H5 .38671 .32087 .39172 .07814 Uiso . . 1.000
H6 .39329 .32771 .17857 .07814 Uiso . . 1.000
H7 .18868 .20047 .26532 .25544 Uiso . . 1.000
H8 .21855 .15952 .06299 .25544 Uiso . . 1.000
H9 .09546 -.01312 .06983 .09068 Uiso . . 1.000
H10 .12405 .02465 .29636 .09068 Uiso . . 1.000
H11 .57597 -.19513 .21698 .05504 Uiso . . 1.000
H12 .48392 -.43367 .18421 .06547 Uiso . . 1.000
H13 .24108 -.56915 .14502 .06564 Uiso . . 1.000
H14 .09655 -.45932 .13860 .05739 Uiso . . 1.000
H15 .236(7) .346(6) .717(9) .110(10) Uiso . . 1.000
H16 .138(5) .250(5) .762(8) .080(10) Uiso . . 1.000

loop_
_atom_type_symbol
_atom_type_scat_dispersion_real
_atom_type_scat_dispersion_imag
_atom_type_scat_source
C 0.002 0.002 'International Tables Vol IV Table 2.2A'
H 0.000 0.000 'International Tables Vol IV Table 2.2A'
N 0.004 0.003 'International Tables Vol IV Table 2.2A'
O 0.008 0.006 'International Tables Vol IV Table 2.2A'
Pd -1.177 1.007 'International Tables Vol IV Table 2.2A'

loop_
_geom_angle_atom_site_label_1
_geom_angle_atom_site_label_2
_geom_angle_atom_site_label_3
_geom_angle
_geom_angle_publ_flag
N1 Pd N2 80.10(10) yes
N1 Pd N3 174.60(10) yes
N1 Pd N4 105.40(10) yes
N2 Pd N3 94.60(10) yes
N2 Pd N4 174.40(10) yes
N3 Pd N4 79.90(10) yes
Pd N1 C1 112.3(2) no
Pd N1 C2 130.1(3) no
C1 N1 C2 117.6(3) no
Pd N2 C6 118.0(3) no
Pd N2 C7 125.5(3) no
C6 N2 C7 116.5(3) no
Pd N3 C9 124.4(3) no
Pd N3 C10 118.4(3) no
C9 N3 C10 117.1(4) no
Pd N4 C11 112.9(2) no
Pd N4 C12 129.8(3) no
C11 N4 C12 117.3(3) no
N1 C1 C5 122.4(4) no
N1 C1 C6 116.1(3) no
C5 C1 C6 121.4(4) no
N1 C2 C3 122.5(4) no
C2 C3 C4 120.0(4) no
C3 C4 C5 117.7(4) no
C1 C5 C4 119.6(4) no
O1 C6 N2 127.3(4) no
O1 C6 C1 119.8(4) no
N2 C6 C1 112.8(3) no
N2 C7 C8 115.0(4) no
C7 C8 C9 139.2(6) no
N3 C9 C8 118.0(5) no
O2 C10 N3 128.2(4) no
O2 C10 C11 119.0(4) no
N3 C10 C11 112.8(3) no
N4 C11 C10 115.9(3) no
N4 C11 C15 122.5(3) no
C10 C11 C15 121.6(3) no
N4 C12 C13 122.6(4) no
C12 C13 C14 119.3(4) no
C13 C14 C15 118.5(4) no
C11 C15 C14 119.7(4) no
H15 O3 H16 106(6) no
N1 C2 H1 118.74 no
C3 C2 H1 118.73 no
C2 C3 H2 120.02 no
C4 C3 H2 120.02 no
C3 C4 H3 121.15 no
C5 C4 H3 121.17 no
C1 C5 H4 120.21 no
C4 C5 H4 120.20 no
N2 C7 H5 108.07 no
N2 C7 H6 108.10 no
C8 C7 H5 107.94 no
C8 C7 H6 108.22 no
H5 C7 H6 109.45 no
C7 C8 H7 101.83 no
C7 C8 H8 101.50 no
C9 C8 H7 101.75 no
C9 C8 H8 101.40 no
H7 C8 H8 109.38 no
N3 C9 H9 107.33 no
N3 C9 H10 107.30 no
C8 C9 H9 107.46 no
C8 C9 H10 107.15 no
H9 C9 H10 109.47 no
N4 C12 H11 118.69 no
C13 C12 H11 118.69 no
C12 C13 H12 120.35 no
C14 C13 H12 120.35 no
C13 C14 H13 120.73 no
C15 C14 H13 120.72 no
C11 C15 H14 120.17 no
C14 C15 H14 120.17 no

loop_
_geom_bond_atom_site_label_1
_geom_bond_atom_site_label_2
_geom_bond_site_symmetry_1
_geom_bond_site_symmetry_2
_geom_bond_distance
_geom_bond_publ_flag
Pd N1 . . 2.066(3) yes
Pd N2 . . 1.983(3) yes
Pd N3 . . 1.983(3) yes
Pd N4 . . 2.068(3) yes
O1 C6 . . 1.247(5) no
O2 C10 . . 1.244(5) no
N1 C1 . . 1.345(5) no
N1 C2 . . 1.341(5) no
N2 C6 . . 1.322(5) yes
N2 C7 . . 1.465(5) yes
N3 C9 . . 1.464(5) yes
N3 C10 . . 1.322(5) yes
N4 C11 . . 1.344(4) no
N4 C12 . . 1.350(5) no
C1 C5 . . 1.370(5) no
C1 C6 . . 1.501(6) no
C2 C3 . . 1.375(6) no
C3 C4 . . 1.369(7) no
C4 C5 . . 1.392(6) no
C7 C8 . . 1.397(8) no
C8 C9 . . 1.294(8) no
C10 C11 . . 1.504(5) no
C11 C15 . . 1.373(5) no
C12 C13 . . 1.380(6) no
C13 C14 . . 1.368(6) no
C14 C15 . . 1.377(6) no
O3 H15 . . .81(6) no
O3 H16 . . .77(5) no
C2 H1 . . .950 no
C3 H2 . . .950 no
C4 H3 . . .950 no
C5 H4 . . .950 no
C7 H5 . . .950 no
C7 H6 . . .950 no
C8 H7 . . .948 no
C8 H8 . . .953 no
C9 H9 . . .950 no
C9 H10 . . .950 no
C12 H11 . . .950 no
C13 H12 . . .950 no
C14 H13 . . .950 no
C15 H14 . . .950 no

loop_
_geom_contact_atom_site_label_1
_geom_contact_atom_site_label_2
_geom_contact_distance
_geom_contact_site_symmetry_2
_geom_contact_publ_flag
O1 O3 2.919(5) 2_666 no
O1 C13 3.417(6) 2_655 no
O1 C14 3.561(6) 2_655 no
O2 O3 2.871(5) 2_556 no
O2 C3 3.385(6) 2_656 no
O2 C14 3.466(5) 2_545 no
O2 C15 3.471(5) 2_545 no
O2 C4 3.524(6) 2_655 no
O3 C12 3.450(6) 2_656 no
O3 C3 3.479(6) 1_455 no
O3 C14 3.496(7) 1_566 no
O3 C13 3.515(6) 2_656 no
N1 C11 3.546(5) 2_656 no
N2 C12 3.547(6) 2_655 no
N3 C2 3.410(6) 2_656 no
N4 C1 3.560(5) 2_655 no
N4 C6 3.590(5) 2_655 no
C1 C11 3.534(5) 2_655 no
C2 C10 3.367(6) 2_656 no
C3 C10 3.490(7) 2_656 no
C5 C5 3.491(8) 2_766 no
C5 C11 3.517(6) 2_655 no
C5 C10 3.589(6) 2_655 no
C6 C12 3.436(6) 2_655 no
C7 C14 3.593(6) 1_565 no
O1 H15 2.12(6) 2_666 no
O1 H12 2.872 1_565 no
O1 H3 3.118 2_766 no
O1 H5 3.244 2_666 no
O1 H16 3.29(6) 2_666 no
O2 H16 2.13(6) 2_556 no
O2 H14 2.952 2_545 no
O2 H13 2.953 2_545 no
O2 H15 3.06(7) 2_556 no
O2 H2 3.424 2_656 no
O2 H3 3.498 2_655 no
O2 H4 3.581 1_445 no
O2 H8 3.587 2_555 no
O3 H11 2.762 2_656 no
O3 H8 2.846 1_556 no
O3 H2 2.914 1_455 no
O3 H12 2.915 2_656 no
O3 H13 3.030 1_566 no
O3 H1 3.084 2_656 no
O3 H7 3.266 1_555 no
O3 H5 3.284 1_555 no
O3 H6 3.313 1_556 no
O3 H3 3.336 1_455 no
O3 H10 3.442 1_555 no
N2 H11 3.425 2_655 no
N3 H1 3.208 2_656 no
C9 H9 3.081 2_555 no
C9 H2 3.132 1_455 no
C9 H1 3.441 2_656 no
C9 H16 3.52(5) 2_556 no
C10 H16 3.19(6) 2_556 no
C10 H1 3.526 2_656 no
C11 H4 3.569 2_655 no
C12 H6 3.366 2_655 no
C12 H5 3.444 2_656 no
C13 H6 2.948 1_545 no
C13 H5 3.195 2_656 no
C13 H15 3.44(7) 2_656 no
C13 H6 3.453 2_655 no
C13 H12 3.467 2_645 no
C14 H6 2.950 1_545 no
C14 H3 3.162 1_445 no
C14 H15 3.27(6) 1_544 no
C14 H16 3.37(6) 1_544 no
C14 H5 3.527 1_545 no
C14 H7 3.557 1_545 no
C15 H14 3.107 2_545 no
C15 H3 3.237 1_445 no
C15 H4 3.379 2_655 no
C15 H4 3.443 1_445 no

loop_
_geom_torsion_atom_site_label_1
_geom_torsion_atom_site_label_2
_geom_torsion_atom_site_label_3
_geom_torsion_atom_site_label_4
_geom_torsion
Pd N1 C1 C5 -174.8(3)
Pd N1 C1 C6 8.2(4)
Pd N1 C2 C3 176.4(3)
Pd N2 C6 O1 178.9(4)
Pd N2 C6 C1 -3.9(5)
Pd N2 C7 C8 -11.2(9)
Pd N3 C9 C8 8.0(10)
Pd N3 C10 O2 178.8(4)
Pd N3 C10 C11 -2.4(5)
Pd N4 C11 C10 3.5(4)
Pd N4 C11 C15 -177.5(3)
Pd N4 C12 C13 177.5(3)
O1 C6 N2 C7 1.5(7)
O1 C6 C1 N1 174.2(4)
O1 C6 C1 C5 -2.9(6)
O2 C10 N3 C9 1.9(7)
O2 C10 C11 N4 178.0(4)
O2 C10 C11 C15 -0.9(6)
N1 Pd N2 C6 6.5(3)
N1 Pd N2 C7 -176.4(4)
N1 Pd N3 C9 7(2)
N1 Pd N3 C10 -170.0(10)
N1 Pd N4 C11 175.7(2)
N1 Pd N4 C12 -4.8(4)
N1 C1 C5 C4 -2.3(7)
N1 C1 C6 N2 -3.2(5)
N1 C2 C3 C4 -1.5(8)
N2 Pd N1 C1 -7.9(3)
N2 Pd N1 C2 173.7(4)
N2 Pd N3 C9 -1.1(4)
N2 Pd N3 C10 -177.7(3)
N2 Pd N4 C11 -15(2)
N2 Pd N4 C12 164.0(10)
N2 C6 C1 C5 179.7(4)
N2 C7 C8 C9 25(2)
N3 Pd N1 C1 -16(2)
N3 Pd N1 C2 166.0(10)
N3 Pd N2 C6 -174.3(3)
N3 Pd N2 C7 2.9(4)
N3 Pd N4 C11 -3.7(3)
N3 Pd N4 C12 175.8(4)
N3 C9 C8 C7 -24(2)
N3 C10 C11 N4 -0.9(5)
N3 C10 C11 C15 -179.9(4)
N4 Pd N1 C1 171.1(2)
N4 Pd N1 C2 -7.4(4)
N4 Pd N2 C6 -163.0(10)
N4 Pd N2 C7 14(2)
N4 Pd N3 C9 -180.0(4)
N4 Pd N3 C10 3.4(3)
N4 C11 C15 C14 -1.2(6)
N4 C12 C13 C14 1.4(8)
C1 N1 C2 C3 -2.0(6)
C1 C5 C4 C3 -1.3(7)
C1 C6 N2 C7 178.7(4)
C2 N1 C1 C5 3.9(6)
C2 N1 C1 C6 -173.1(4)
C2 C3 C4 C5 3.1(8)
C4 C5 C1 C6 174.6(4)
C6 N2 C7 C8 166.0(7)
C8 C9 N3 C10 -174.9(8)
C9 N3 C10 C11 -179.3(4)
C10 C11 N4 C12 -176.0(4)
C10 C11 C15 C14 177.7(4)
C11 N4 C12 C13 -3.1(6)
C11 C15 C14 C13 -0.6(7)
C12 N4 C11 C15 2.9(6)
C12 C13 C14 C15 0.4(8)
